data_7039737
loop_
_publ_author_name
'Bell, Nicola L.'
'Arnold, Polly L.'
'Love, Jason B.'

_publ_section_title
;
 Controlling uranyl oxo group interactions to group 14 elements using
 polypyrrolic Schiff-base macrocyclic ligands.
;
_journal_issue 40
_journal_name_full 'Dalton transactions (Cambridge, England : 2003)'
_journal_page_first 15902
_journal_page_last 15909
_journal_paper_doi 10.1039/c6dt01948j
_journal_volume 45
_journal_year 2016
_chemical_formula_moiety 'C46 H48 N8 O3 Pb U'
_chemical_formula_sum 'C46 H48 N8 O3 Pb U'
_chemical_formula_weight 1206.14
_space_group_crystal_system triclinic
_space_group_IT_number 2
_space_group_name_Hall '-P 1'
_space_group_name_H-M_alt 'P -1'
_symmetry_space_group_name_Hall '-P 1'
_symmetry_space_group_name_H-M 'P -1'
_atom_sites_solution_hydrogens geom
_audit_creation_date 2016-03-24
_audit_creation_method
;
Olex2 1.2
(compiled 2016.02.19 svn.r3266 for OlexSys, GUI svn.r5155)
;
_audit_update_record
;
2016-06-17 deposited with the CCDC.
2016-06-21 downloaded from the CCDC.
;
_cell_angle_alpha 106.269(2)
_cell_angle_beta 97.424(2)
_cell_angle_gamma 101.336(2)
_cell_formula_units_Z 2
_cell_length_a 12.9064(4)
_cell_length_b 14.3173(3)
_cell_length_c 17.8924(5)
_cell_measurement_reflns_used 21989
_cell_measurement_temperature 170(2)
_cell_measurement_theta_max 29.7530
_cell_measurement_theta_min 3.5270
_cell_volume 3051.71(15)
_computing_cell_refinement
;
CrysAlisPro, Agilent Technologies,
Version 1.171.37.35 (release 13-08-2014 CrysAlis171 .NET)
(compiled Aug 13 2014,18:06:01)
;
_computing_data_collection
;
CrysAlisPro, Agilent Technologies,
Version 1.171.37.35 (release 13-08-2014 CrysAlis171 .NET)
(compiled Aug 13 2014,18:06:01)
;
_computing_data_reduction
;
CrysAlisPro, Agilent Technologies,
Version 1.171.37.35 (release 13-08-2014 CrysAlis171 .NET)
(compiled Aug 13 2014,18:06:01)
;
_computing_molecular_graphics 'Olex2 (Dolomanov et al., 2009)'
_computing_publication_material 'Olex2 (Dolomanov et al., 2009)'
_computing_structure_refinement 'ShelXL (Sheldrick, 2015)'
_computing_structure_solution 'ShelXT (Sheldrick, 2015)'
_diffrn_ambient_temperature 170(2)
_diffrn_detector 'CCD plate'
_diffrn_detector_area_resol_mean 8.0521
_diffrn_detector_type Eos
_diffrn_measured_fraction_theta_full 0.999
_diffrn_measured_fraction_theta_max 0.929
_diffrn_measurement_details
;
  1 omega  -41.00   52.00   1.0000   30.0000
omega____ theta____ kappa____ phi______ frames
    -      -18.5277   38.0000    0.0000 93

  2 omega  -25.00   22.00   1.0000   30.0000
omega____ theta____ kappa____ phi______ frames
    -      -18.5277  -99.0000  150.0000 47

  3 omega  -48.00   53.00   1.0000   30.0000
omega____ theta____ kappa____ phi______ frames
    -      -18.5277   26.0000  -45.7048 101

  4 omega  -25.00   22.00   1.0000   30.0000
omega____ theta____ kappa____ phi______ frames
    -      -18.5277  -99.0000  -30.0000 47

  5 omega  -25.00   22.00   1.0000   30.0000
omega____ theta____ kappa____ phi______ frames
    -      -18.5277  -99.0000   60.0000 47

  6 omega  -89.00    4.00   1.0000   30.0000
omega____ theta____ kappa____ phi______ frames
    -      -18.5277  -38.0000 -180.0000 93

  7 omega  -87.00    0.00   1.0000   30.0000
omega____ theta____ kappa____ phi______ frames
    -      -18.5277  -57.0000  150.0000 87

  8 omega    2.00   89.00   1.0000   30.0000
omega____ theta____ kappa____ phi______ frames
    -       20.2465   57.0000  120.0000 87

  9 omega  -50.00   43.00   1.0000   30.0000
omega____ theta____ kappa____ phi______ frames
    -       20.2465  -38.0000  -30.0000 93

 10 omega  -48.00   39.00   1.0000   30.0000
omega____ theta____ kappa____ phi______ frames
    -       20.2465  -57.0000  -60.0000 87

 11 omega  -41.00   52.00   1.0000   30.0000
omega____ theta____ kappa____ phi______ frames
    -      -18.5277   38.0000 -180.0000 93

 12 omega  -87.00    0.00   1.0000   30.0000
omega____ theta____ kappa____ phi______ frames
    -      -18.5277  -57.0000  -30.0000 87

 13 omega  -93.00  -32.00   1.0000   30.0000
omega____ theta____ kappa____ phi______ frames
    -      -18.5277  179.0000  -30.0000 61

 14 omega  -25.00   28.00   1.0000   30.0000
omega____ theta____ kappa____ phi______ frames
    -       20.2465  -99.0000 -120.0000 53
;
_diffrn_measurement_device 'four-circle diffractometer'
_diffrn_measurement_device_type 'Xcalibur, Eos'
_diffrn_measurement_method '\w scans'
_diffrn_orient_matrix_UB_11 0.0219981000
_diffrn_orient_matrix_UB_12 -0.0072042000
_diffrn_orient_matrix_UB_13 -0.0349302000
_diffrn_orient_matrix_UB_21 -0.0516558000
_diffrn_orient_matrix_UB_22 -0.0268729000
_diffrn_orient_matrix_UB_23 -0.0232159000
_diffrn_orient_matrix_UB_31 -0.0107071000
_diffrn_orient_matrix_UB_32 0.0453729000
_diffrn_orient_matrix_UB_33 -0.0037728000
_diffrn_radiation_monochromator graphite
_diffrn_radiation_probe x-ray
_diffrn_radiation_type MoK\a
_diffrn_radiation_wavelength 0.71073
_diffrn_reflns_av_R_equivalents 0.0742
_diffrn_reflns_av_unetI/netI 0.0739
_diffrn_reflns_Laue_measured_fraction_full 0.999
_diffrn_reflns_Laue_measured_fraction_max 0.929
_diffrn_reflns_limit_h_max 18
_diffrn_reflns_limit_h_min -18
_diffrn_reflns_limit_k_max 19
_diffrn_reflns_limit_k_min -20
_diffrn_reflns_limit_l_max 24
_diffrn_reflns_limit_l_min -24
_diffrn_reflns_number 29521
_diffrn_reflns_point_group_measured_fraction_full 0.999
_diffrn_reflns_point_group_measured_fraction_max 0.929
_diffrn_reflns_theta_full 25.242
_diffrn_reflns_theta_max 30.172
_diffrn_reflns_theta_min 2.913
_diffrn_source 'Enhance (Mo) X-ray Source'
_exptl_absorpt_coefficient_mu 5.440
_exptl_absorpt_correction_T_max 1.00000
_exptl_absorpt_correction_T_min 0.67768
_exptl_absorpt_correction_type multi-scan
_exptl_absorpt_process_details
;
CrysAlisPro, Agilent Technologies,
Version 1.171.37.35 (release 13-08-2014 CrysAlis171 .NET)
(compiled Aug 13 2014,18:06:01)
Empirical absorption correction using spherical harmonics,
 implemented in SCALE3 ABSPACK scaling algorithm.
Empirical absorption correction using spherical harmonics,
 implemented in SCALE3 ABSPACK scaling algorithm.
;
_exptl_crystal_density_diffrn 1.313
_exptl_crystal_F_000 1156
_exptl_crystal_size_max 0.3978
_exptl_crystal_size_mid 0.2668
_exptl_crystal_size_min 0.0297
_refine_diff_density_max 4.381
_refine_diff_density_min -2.923
_refine_diff_density_rms 0.269
_refine_ls_extinction_method none
_refine_ls_goodness_of_fit_ref 1.121
_refine_ls_hydrogen_treatment constr
_refine_ls_matrix_type full
_refine_ls_number_parameters 541
_refine_ls_number_reflns 29521
_refine_ls_number_restraints 83
_refine_ls_restrained_S_all 1.121
_refine_ls_R_factor_all 0.1144
_refine_ls_R_factor_gt 0.0738
_refine_ls_shift/su_max 0.001
_refine_ls_shift/su_mean 0.000
_refine_ls_structure_factor_coef Fsqd
_refine_ls_weighting_details 'w=1/[\s^2^(Fo^2^)+(0.0954P)^2^+26.8616P] where P=(Fo^2^+2Fc^2^)/3'
_refine_ls_weighting_scheme calc
_refine_ls_wR_factor_gt 0.1814
_refine_ls_wR_factor_ref 0.2039
_reflns_Friedel_coverage 0.000
_reflns_number_gt 20366
_reflns_number_total 29521
_reflns_threshold_expression 'I > 2\s(I)'
_cod_data_source_file c6dt01948j2.cif
_cod_data_source_block UO2PbLMethf
_cod_depositor_comments 'Adding full bibliography for 7039733--7039741.cif.'
_cod_database_code 7039737
_chemical_oxdiff_formula 'C60 H70 N8 O4 U Pb'
_shelx_space_group_comment
;
The symmetry employed for this shelxl refinement is uniquely defined
by the following loop, which should always be used as a source of
symmetry information in preference to the above space-group names.
They are only intended as comments.
;
_diffrn_oxdiff_twin_integration_method simultaneous
_olex2_refinement_description
;
1. Twinned data refinement
 Scales: 0.7028(9) 0.2972(9)
2. Fixed Uiso
 At 1.2 times of:
  All C(H) groups, All C(H,H) groups
 At 1.5 times of:
  All C(H,H,H) groups
3. Restrained distances
 C43-C42
 1.39 with sigma of 0.02
 C44-C45
 1.39 with sigma of 0.02
4. Uiso/Uaniso restraints and constraints
C42 \\sim O3 \\sim C45 \\sim C44 \\sim C43: within 1.7A with sigma of 0.01 and
sigma for terminal atoms of 0.02
C12 \\sim C11 \\sim N4: within 1.7A with sigma of 0.04 and sigma for terminal
atoms of 0.08
N4 \\sim C12 \\sim C11: within 1.7A with sigma of 0.04 and sigma for terminal
atoms of 0.08
5. Rigid body (RIGU) restrains
 C43, C42, O3, C45, C44
 with sigma for 1-2 distances of 0.004 and sigma for 1-3 distances of 0.004
 C11, C12, N4
 with sigma for 1-2 distances of 0.004 and sigma for 1-3 distances of 0.004
 N4, C12, C11
 with sigma for 1-2 distances of 0.004 and sigma for 1-3 distances of 0.004
6.a Secondary CH2 refined with riding coordinates:
 C45(H45A,H45B), C42(H42A,H42B), C44(H44A,H44B), C43(H43A,H43B)
6.b Aromatic/amide H refined with riding coordinates:
 C21(H21), C32(H32), C12(H12), C1(H1), C24(H24), C10(H10), C23(H23), C4(H4),
 C3(H3), C9(H9), C39(H39), C34(H34), C30(H30), C29(H29), C14(H14), C19(H19)
6.c Idealised Me refined as rotating group:
 C017(H01A,H01B,H01C), C7(H7A,H7B,H7C), C36(H36A,H36B,H36C), C27(H27A,H27B,
 H27C), C38(H38A,H38B,H38C), C18(H18A,H18B,H18C), C6(H6A,H6B,H6C), C16(H16A,
 H16B,H16C)
;
_shelx_shelxl_version_number 2014/7
_olex2_submission_special_instructions 'No special instructions were received'

loop_
_space_group_symop_operation_xyz
'x, y, z'
'-x, -y, -z'

loop_
_atom_site_label
_atom_site_type_symbol
_atom_site_fract_x
_atom_site_fract_y
_atom_site_fract_z
_atom_site_U_iso_or_equiv
_atom_site_adp_type
_atom_site_occupancy
_atom_site_site_symmetry_order
_atom_site_calc_flag
_atom_site_refinement_flags_posn
_atom_site_refinement_flags_adp
_atom_site_disorder_assembly
_atom_site_disorder_group
U1 U 0.60457(3) 0.62265(3) 0.85412(3) 0.02424(12) Uani 1 1 d . . . .
Pb1 Pb 0.52499(4) 0.49096(3) 0.61484(3) 0.02741(13) Uani 1 1 d . . . .
C21 C 0.5300(9) 0.7236(9) 0.6017(8) 0.029(3) Uani 1 1 d . . . .
H21 H 0.4996 0.7722 0.5861 0.035 Uiso 1 1 calc R . . .
N1 N 0.5571(8) 0.4434(7) 0.8523(6) 0.029(2) Uani 1 1 d . . . .
N4 N 0.5601(9) 0.7769(7) 0.8306(6) 0.029(2) Uani 1 1 d . U . .
C32 C 0.5694(10) 0.2897(10) 0.6500(7) 0.031(3) Uani 1 1 d . . . .
H32 H 0.5563 0.2234 0.6531 0.037 Uiso 1 1 calc R . . .
C12 C 0.6235(11) 0.8586(10) 0.8781(8) 0.036(3) Uani 1 1 d . U . .
H12 H 0.6024 0.9200 0.8855 0.044 Uiso 1 1 calc R . . .
O2 O 0.6314(7) 0.5818(6) 0.7544(5) 0.0296(19) Uani 1 1 d . . . .
N7 N 0.6622(8) 0.4132(8) 0.5946(6) 0.027(2) Uani 1 1 d . . . .
N5 N 0.5056(8) 0.7004(7) 0.6626(6) 0.027(2) Uani 1 1 d . . . .
O1 O 0.5700(7) 0.6589(7) 0.9496(6) 0.040(2) Uani 1 1 d . . . .
N8 N 0.5209(9) 0.3499(8) 0.6886(6) 0.031(2) Uani 1 1 d . . . .
O3 O 0.4044(7) 0.5729(6) 0.8120(5) 0.0316(18) Uani 1 1 d . U . .
C1 C 0.6244(10) 0.4229(9) 0.9000(7) 0.030(3) Uani 1 1 d . . . .
H1 H 0.6060 0.3609 0.9105 0.036 Uiso 1 1 calc R . . .
N2 N 0.7558(7) 0.5765(7) 0.9168(5) 0.023(2) Uani 1 1 d . . . .
C13 C 0.4614(10) 0.7855(8) 0.7883(8) 0.028(3) Uani 1 1 d . . . .
N6 N 0.6430(8) 0.6023(8) 0.5725(7) 0.031(2) Uani 1 1 d . . . .
C28 C 0.7419(9) 0.4240(9) 0.5536(7) 0.025(2) Uani 1 1 d . . . .
N3 N 0.7576(8) 0.7683(7) 0.9054(6) 0.030(2) Uani 1 1 d . . . .
C20 C 0.4360(10) 0.7507(9) 0.7057(9) 0.033(3) Uani 1 1 d . . . .
C33 C 0.4445(10) 0.3161(9) 0.7324(7) 0.030(3) Uani 1 1 d . . . .
C24 C 0.7284(11) 0.6546(10) 0.4837(8) 0.036(3) Uani 1 1 d . . . .
H24 H 0.7772 0.6615 0.4490 0.043 Uiso 1 1 calc R . . .
C10 C 0.8077(11) 0.9360(10) 0.9704(8) 0.038(3) Uani 1 1 d . . . .
H10 H 0.8069 1.0047 0.9899 0.045 Uiso 1 1 calc R . . .
C41 C 0.8598(10) 0.6200(9) 0.9544(8) 0.030(3) Uani 1 1 d . . . .
C40 C 0.4613(10) 0.3670(8) 0.8144(7) 0.026(3) Uani 1 1 d . . . .
C23 C 0.6527(11) 0.7089(9) 0.5008(8) 0.032(3) Uani 1 1 d . . . .
H23 H 0.6380 0.7588 0.4784 0.038 Uiso 1 1 calc R . . .
C4 C 0.8974(12) 0.5635(11) 0.9993(10) 0.043(4) Uani 1 1 d . . . .
H4 H 0.9671 0.5784 1.0312 0.052 Uiso 1 1 calc R . . .
C2 C 0.7267(10) 0.4902(10) 0.9382(8) 0.030(3) Uani 1 1 d . . . .
C26 C 0.7936(9) 0.5202(10) 0.5396(7) 0.028(3) Uani 1 1 d . . . .
C31 C 0.6431(10) 0.3168(9) 0.6019(7) 0.026(2) Uani 1 1 d . . . .
C5 C 0.9228(10) 0.7125(10) 0.9402(8) 0.034(3) Uani 1 1 d . . . .
C45 C 0.3314(11) 0.5254(12) 0.7369(9) 0.046(3) Uani 1 1 d D U . .
H45A H 0.3284 0.4529 0.7178 0.055 Uiso 1 1 calc R . A .
H45B H 0.3545 0.5561 0.6967 0.055 Uiso 1 1 calc R . A .
C8 C 0.8582(10) 0.7900(9) 0.9467(7) 0.028(3) Uani 1 1 d . . . .
C25 C 0.7196(10) 0.5858(9) 0.5283(7) 0.028(3) Uani 1 1 d . . . .
C3 C 0.8123(11) 0.4808(10) 0.9882(9) 0.038(3) Uani 1 1 d . . . .
H3 H 0.8131 0.4281 1.0107 0.046 Uiso 1 1 calc R . . .
C9 C 0.8933(13) 0.8933(11) 0.9878(9) 0.042(4) Uani 1 1 d . . . .
H9 H 0.9616 0.9276 1.0209 0.051 Uiso 1 1 calc R . . .
C35 C 0.2773(11) 0.2083(10) 0.7388(9) 0.037(3) Uani 1 1 d . . . .
C39 C 0.3850(11) 0.3368(9) 0.8572(9) 0.036(3) Uani 1 1 d . . . .
H39 H 0.3960 0.3701 0.9126 0.043 Uiso 1 1 calc R . . .
C017 C 0.8802(11) 0.5798(12) 0.6133(9) 0.046(4) Uani 1 1 d . . . .
H01A H 0.8460 0.6012 0.6589 0.069 Uiso 1 1 calc GR . . .
H01B H 0.9225 0.6390 0.6043 0.069 Uiso 1 1 calc GR . . .
H01C H 0.9278 0.5376 0.6241 0.069 Uiso 1 1 calc GR . . .
C34 C 0.3553(10) 0.2379(10) 0.6964(8) 0.033(3) Uani 1 1 d . . . .
H34 H 0.3461 0.2029 0.6415 0.040 Uiso 1 1 calc R . . .
C30 C 0.7158(12) 0.2683(11) 0.5669(10) 0.044(4) Uani 1 1 d . . . .
H30 H 0.7224 0.2027 0.5646 0.053 Uiso 1 1 calc R . . .
C29 C 0.7767(12) 0.3332(11) 0.5361(9) 0.042(3) Uani 1 1 d . . . .
H29 H 0.8325 0.3197 0.5079 0.050 Uiso 1 1 calc R . . .
C37 C 0.2930(11) 0.2590(9) 0.8207(8) 0.032(3) Uani 1 1 d . . . .
C11 C 0.7243(11) 0.8584(9) 0.9193(8) 0.034(3) Uani 1 1 d . U . .
C14 C 0.3913(11) 0.8316(10) 0.8310(9) 0.037(3) Uani 1 1 d . . . .
H14 H 0.4085 0.8545 0.8874 0.044 Uiso 1 1 calc R . . .
C19 C 0.3407(11) 0.7649(10) 0.6655(9) 0.039(3) Uani 1 1 d . . . .
H19 H 0.3238 0.7427 0.6091 0.047 Uiso 1 1 calc R . . .
C7 C 0.9444(12) 0.6801(11) 0.8546(9) 0.044(3) Uani 1 1 d . . . .
H7A H 0.9896 0.6321 0.8502 0.066 Uiso 1 1 calc GR . . .
H7B H 0.9815 0.7392 0.8426 0.066 Uiso 1 1 calc GR . . .
H7C H 0.8758 0.6487 0.8169 0.066 Uiso 1 1 calc GR . . .
C17 C 0.2722(11) 0.8113(11) 0.7088(10) 0.044(4) Uani 1 1 d . . . .
C42 C 0.3394(10) 0.5914(14) 0.8737(9) 0.050(3) Uani 1 1 d D U . .
H42A H 0.3459 0.5468 0.9065 0.060 Uiso 1 1 calc R . . .
H42B H 0.3639 0.6619 0.9086 0.060 Uiso 1 1 calc R . . .
C22 C 0.6023(10) 0.6782(9) 0.5558(9) 0.034(3) Uani 1 1 d . . . .
C36 C 0.1813(13) 0.1215(12) 0.6982(10) 0.056(5) Uani 1 1 d . . . .
H36A H 0.1713 0.1083 0.6407 0.085 Uiso 1 1 calc GR . . .
H36B H 0.1168 0.1380 0.7165 0.085 Uiso 1 1 calc GR . . .
H36C H 0.1932 0.0618 0.7110 0.085 Uiso 1 1 calc GR . . .
C27 C 0.8498(12) 0.4959(12) 0.4692(9) 0.043(3) Uani 1 1 d . . . .
H27A H 0.8989 0.4539 0.4776 0.065 Uiso 1 1 calc GR . . .
H27B H 0.8909 0.5583 0.4641 0.065 Uiso 1 1 calc GR . . .
H27C H 0.7958 0.4598 0.4205 0.065 Uiso 1 1 calc GR . . .
C15 C 0.2960(12) 0.8447(11) 0.7919(10) 0.045(4) Uani 1 1 d . . . .
C38 C 0.2148(12) 0.2287(12) 0.8725(9) 0.046(4) Uani 1 1 d . . . .
H38A H 0.2164 0.1614 0.8747 0.069 Uiso 1 1 calc GR . . .
H38B H 0.1416 0.2288 0.8496 0.069 Uiso 1 1 calc GR . . .
H38C H 0.2365 0.2767 0.9263 0.069 Uiso 1 1 calc GR . . .
C18 C 0.1712(14) 0.8246(15) 0.6627(12) 0.067(6) Uani 1 1 d . . . .
H18A H 0.1776 0.8138 0.6071 0.101 Uiso 1 1 calc GR . . .
H18B H 0.1630 0.8928 0.6858 0.101 Uiso 1 1 calc GR . . .
H18C H 0.1080 0.7759 0.6654 0.101 Uiso 1 1 calc GR . . .
C6 C 1.0304(11) 0.7553(12) 0.9986(11) 0.052(4) Uani 1 1 d . . . .
H6A H 1.0175 0.7811 1.0525 0.078 Uiso 1 1 calc GR . . .
H6B H 1.0738 0.8099 0.9847 0.078 Uiso 1 1 calc GR . . .
H6C H 1.0690 0.7024 0.9962 0.078 Uiso 1 1 calc GR . . .
C16 C 0.2239(15) 0.8935(15) 0.8418(12) 0.070(6) Uani 1 1 d . . . .
H16A H 0.1516 0.8487 0.8277 0.105 Uiso 1 1 calc GR . . .
H16B H 0.2198 0.9569 0.8320 0.105 Uiso 1 1 calc GR . . .
H16C H 0.2534 0.9069 0.8981 0.105 Uiso 1 1 calc GR . . .
C44 C 0.2262(13) 0.5414(18) 0.7514(11) 0.075(4) Uani 1 1 d D U B 1
H44A H 0.2090 0.5940 0.7294 0.091 Uiso 1 1 calc R . B 1
H44B H 0.1697 0.4786 0.7246 0.091 Uiso 1 1 calc R . B 1
C43 C 0.2280(13) 0.5706(18) 0.8324(11) 0.075(4) Uani 1 1 d D U . .
H43A H 0.1820 0.5164 0.8463 0.090 Uiso 1 1 calc R . B .
H43B H 0.2000 0.6314 0.8483 0.090 Uiso 1 1 calc R . B .

loop_
_atom_site_aniso_label
_atom_site_aniso_U_11
_atom_site_aniso_U_22
_atom_site_aniso_U_33
_atom_site_aniso_U_23
_atom_site_aniso_U_13
_atom_site_aniso_U_12
U1 0.0214(2) 0.0222(2) 0.0255(2) 0.00563(19) 0.00293(17) 0.00083(18)
Pb1 0.0233(2) 0.0282(3) 0.0315(3) 0.0093(2) 0.00870(19) 0.0061(2)
C21 0.018(5) 0.033(7) 0.037(7) 0.015(6) 0.003(5) 0.003(5)
N1 0.028(5) 0.022(5) 0.033(6) 0.008(4) -0.001(5) 0.003(4)
N4 0.038(5) 0.015(4) 0.029(5) -0.005(4) 0.021(4) 0.007(4)
C32 0.032(7) 0.030(7) 0.022(6) 0.006(5) -0.009(5) 0.001(5)
C12 0.039(6) 0.021(5) 0.036(6) -0.011(5) 0.015(5) 0.004(5)
O2 0.038(5) 0.024(4) 0.018(4) -0.001(3) -0.002(3) 0.002(4)
N7 0.021(5) 0.032(6) 0.026(5) 0.007(4) 0.003(4) 0.008(4)
N5 0.028(5) 0.032(5) 0.023(5) 0.003(4) 0.008(4) 0.020(4)
O1 0.035(5) 0.041(5) 0.047(6) 0.016(5) 0.014(4) 0.009(4)
N8 0.034(6) 0.031(6) 0.027(6) 0.011(5) 0.008(5) 0.004(5)
O3 0.025(4) 0.034(4) 0.040(4) 0.018(4) 0.006(3) 0.006(3)
C1 0.037(7) 0.018(6) 0.028(7) 0.000(5) 0.010(6) 0.000(5)
N2 0.020(5) 0.028(5) 0.014(5) 0.004(4) -0.009(4) -0.001(4)
C13 0.028(6) 0.015(5) 0.042(7) 0.007(5) 0.012(5) 0.004(5)
N6 0.027(5) 0.029(5) 0.046(7) 0.019(5) 0.018(5) 0.010(4)
C28 0.024(6) 0.033(6) 0.019(6) 0.006(5) 0.007(5) 0.014(5)
N3 0.026(5) 0.021(5) 0.034(6) 0.000(4) 0.005(4) 0.002(4)
C20 0.024(6) 0.021(6) 0.057(9) 0.013(6) 0.015(6) 0.008(5)
C33 0.032(7) 0.025(6) 0.025(6) 0.006(5) -0.003(5) -0.001(5)
C24 0.033(7) 0.038(7) 0.035(8) 0.011(6) 0.012(6) 0.000(6)
C10 0.041(8) 0.027(7) 0.034(7) 0.004(6) 0.004(6) -0.009(6)
C41 0.026(6) 0.028(6) 0.032(7) 0.006(5) 0.000(5) 0.004(5)
C40 0.031(6) 0.016(5) 0.027(6) 0.003(5) 0.005(5) -0.002(5)
C23 0.034(7) 0.027(6) 0.032(7) 0.010(5) 0.003(6) 0.004(5)
C4 0.030(7) 0.047(9) 0.051(9) 0.021(7) -0.001(6) 0.005(6)
C2 0.030(6) 0.031(7) 0.032(7) 0.014(6) 0.008(5) 0.009(5)
C26 0.021(6) 0.037(7) 0.026(6) 0.009(5) 0.007(5) 0.006(5)
C31 0.027(6) 0.029(6) 0.023(6) 0.011(5) 0.000(5) 0.009(5)
C5 0.022(6) 0.032(7) 0.035(7) 0.004(6) -0.003(5) -0.003(5)
C45 0.034(5) 0.055(7) 0.042(6) 0.015(5) 0.001(4) 0.001(5)
C8 0.023(6) 0.027(6) 0.027(6) 0.008(5) -0.005(5) -0.005(5)
C25 0.024(6) 0.027(6) 0.029(6) 0.006(5) 0.006(5) -0.001(5)
C3 0.042(8) 0.036(7) 0.042(8) 0.020(6) 0.009(6) 0.009(6)
C9 0.050(9) 0.038(8) 0.035(8) 0.008(6) 0.019(7) -0.002(7)
C35 0.033(7) 0.029(7) 0.049(8) 0.018(6) 0.006(6) -0.004(6)
C39 0.037(7) 0.020(6) 0.039(8) 0.004(5) 0.002(6) -0.007(5)
C017 0.028(7) 0.057(10) 0.044(9) 0.015(7) -0.007(6) 0.002(7)
C34 0.031(7) 0.030(7) 0.030(7) 0.005(5) 0.000(5) 0.000(5)
C30 0.045(8) 0.030(7) 0.061(10) 0.015(7) 0.011(7) 0.017(7)
C29 0.038(8) 0.045(8) 0.049(9) 0.014(7) 0.013(7) 0.021(7)
C37 0.034(7) 0.031(7) 0.028(7) 0.011(5) -0.001(5) 0.000(5)
C11 0.036(6) 0.021(6) 0.041(7) 0.002(5) 0.017(5) 0.004(5)
C14 0.032(7) 0.034(7) 0.038(8) 0.001(6) 0.013(6) 0.006(6)
C19 0.035(7) 0.035(7) 0.045(8) 0.008(6) 0.008(6) 0.013(6)
C7 0.037(8) 0.045(8) 0.051(9) 0.014(7) 0.020(7) 0.006(7)
C17 0.028(7) 0.036(8) 0.070(11) 0.014(8) 0.005(7) 0.016(6)
C42 0.027(5) 0.077(8) 0.041(6) 0.011(5) 0.007(4) 0.010(5)
C22 0.028(7) 0.015(6) 0.054(9) 0.006(6) 0.012(6) 0.002(5)
C36 0.052(10) 0.045(9) 0.049(10) 0.005(8) 0.005(8) -0.025(8)
C27 0.041(8) 0.050(9) 0.048(9) 0.021(7) 0.023(7) 0.014(7)
C15 0.033(7) 0.035(8) 0.066(11) 0.011(7) 0.018(7) 0.010(6)
C38 0.049(9) 0.050(9) 0.035(8) 0.015(7) 0.017(7) -0.007(7)
C18 0.048(10) 0.081(13) 0.076(13) 0.010(10) 0.003(9) 0.050(10)
C6 0.032(8) 0.046(9) 0.068(11) 0.016(8) -0.009(7) 0.001(7)
C16 0.056(11) 0.087(14) 0.078(14) 0.015(11) 0.037(10) 0.044(11)
C44 0.036(6) 0.118(10) 0.055(7) 0.011(7) 0.002(5) 0.009(6)
C43 0.036(6) 0.114(10) 0.060(7) 0.009(7) 0.006(5) 0.014(6)

loop_
_atom_type_symbol
_atom_type_description
_atom_type_scat_dispersion_real
_atom_type_scat_dispersion_imag
_atom_type_scat_source
C C 0.0033 0.0016 'International Tables Vol C Tables 4.2.6.8 and 6.1.1.4'
H H 0.0000 0.0000 'International Tables Vol C Tables 4.2.6.8 and 6.1.1.4'
N N 0.0061 0.0033 'International Tables Vol C Tables 4.2.6.8 and 6.1.1.4'
O O 0.0106 0.0060 'International Tables Vol C Tables 4.2.6.8 and 6.1.1.4'
Pb Pb -3.3944 10.1111 'International Tables Vol C Tables 4.2.6.8 and 6.1.1.4'
U U -9.6767 9.6646 'International Tables Vol C Tables 4.2.6.8 and 6.1.1.4'

loop_
_exptl_crystal_face_index_h
_exptl_crystal_face_index_k
_exptl_crystal_face_index_l
_exptl_crystal_face_perp_dist
_exptl_oxdiff_crystal_face_indexfrac_h
_exptl_oxdiff_crystal_face_indexfrac_k
_exptl_oxdiff_crystal_face_indexfrac_l
_exptl_oxdiff_crystal_face_x
_exptl_oxdiff_crystal_face_y
_exptl_oxdiff_crystal_face_z
0 0 -1 0.0148 0.0003 -0.0003 -0.9990 0.0349 0.0232 0.0038
0 0 1 0.0148 -0.0003 0.0003 0.9990 -0.0349 -0.0232 -0.0038
5 0 -3 0.1318 5.0055 -0.0123 -2.9935 0.2148 -0.1887 -0.0429
-5 0 3 0.1318 -5.0055 0.0123 2.9935 -0.2148 0.1887 0.0429
2 5 -4 0.1810 1.9993 4.9962 -3.9931 0.1475 -0.1448 0.2203
-1 5 -2 0.2114 -1.0040 5.0036 -1.9972 0.0116 -0.0362 0.2453
1 -5 2 0.1809 1.0040 -5.0036 1.9972 -0.0116 0.0362 -0.2453
-5 5 -1 0.1960 -5.0080 5.0129 -1.0009 -0.1113 0.1472 0.2848
-4 0 -5 0.0807 -4.0024 0.0075 -4.9976 0.0865 0.3226 0.0620
4 0 5 0.0807 4.0024 -0.0075 4.9976 -0.0865 -0.3226 -0.0620

loop_
_geom_angle_atom_site_label_1
_geom_angle_atom_site_label_2
_geom_angle_atom_site_label_3
_geom_angle
N1 U1 N4 153.3(4)
O2 U1 N1 89.7(4)
O2 U1 N4 90.4(3)
O2 U1 O3 95.3(3)
O2 U1 N2 95.5(4)
O2 U1 N3 96.3(4)
O1 U1 N1 88.8(4)
O1 U1 N4 89.5(4)
O1 U1 O2 176.5(4)
O1 U1 O3 81.3(4)
O1 U1 N2 86.9(4)
O1 U1 N3 86.9(4)
O3 U1 N1 76.8(3)
O3 U1 N4 76.6(3)
N2 U1 N1 68.1(3)
N2 U1 N4 138.4(3)
N2 U1 O3 143.1(3)
N2 U1 N3 70.6(3)
N3 U1 N1 138.6(3)
N3 U1 N4 67.8(3)
N3 U1 O3 142.5(3)
O2 Pb1 N8 74.1(3)
N7 Pb1 O2 86.7(3)
N7 Pb1 N8 68.4(3)
N7 Pb1 N6 77.6(3)
N6 Pb1 O2 87.5(3)
N6 Pb1 N8 141.9(3)
N5 C21 H21 118.9
N5 C21 C22 122.3(12)
C22 C21 H21 118.9
C1 N1 U1 113.6(8)
C1 N1 C40 116.2(10)
C40 N1 U1 129.7(8)
C12 N4 U1 112.8(10)
C12 N4 C13 116.7(10)
C13 N4 U1 128.2(7)
N8 C32 H32 118.5
N8 C32 C31 123.1(12)
C31 C32 H32 118.5
N4 C12 H12 119.6
N4 C12 C11 120.8(12)
C11 C12 H12 119.6
U1 O2 Pb1 137.8(4)
C28 N7 Pb1 132.7(8)
C28 N7 C31 108.7(10)
C31 N7 Pb1 114.8(7)
C21 N5 C20 118.6(10)
C32 N8 Pb1 104.4(8)
C32 N8 C33 120.0(11)
C33 N8 Pb1 129.7(8)
C45 O3 U1 134.3(8)
C45 O3 C42 107.6(10)
C42 O3 U1 118.1(7)
N1 C1 H1 119.0
N1 C1 C2 122.0(12)
C2 C1 H1 119.0
C41 N2 U1 138.4(8)
C41 N2 C2 105.8(10)
C2 N2 U1 113.7(7)
C20 C13 N4 120.8(10)
C20 C13 C14 119.7(12)
C14 C13 N4 119.5(12)
C25 N6 Pb1 130.1(8)
C25 N6 C22 107.5(10)
C22 N6 Pb1 115.1(8)
N7 C28 C26 125.2(10)
N7 C28 C29 107.3(11)
C29 C28 C26 126.9(11)
C8 N3 U1 137.0(8)
C8 N3 C11 107.5(10)
C11 N3 U1 111.5(8)
C13 C20 N5 119.5(11)
C13 C20 C19 119.5(11)
C19 C20 N5 121.0(13)
C40 C33 N8 118.1(11)
C34 C33 N8 121.9(11)
C34 C33 C40 120.0(12)
C23 C24 H24 126.6
C23 C24 C25 106.8(11)
C25 C24 H24 126.6
C9 C10 H10 126.5
C11 C10 H10 126.5
C11 C10 C9 107.0(12)
N2 C41 C4 110.7(11)
N2 C41 C5 121.2(11)
C4 C41 C5 127.9(12)
C33 C40 N1 119.8(11)
C39 C40 N1 121.7(11)
C39 C40 C33 118.4(11)
C24 C23 H23 126.0
C22 C23 C24 108.0(12)
C22 C23 H23 126.0
C41 C4 H4 126.8
C3 C4 C41 106.4(12)
C3 C4 H4 126.8
N2 C2 C1 118.0(11)
C3 C2 C1 131.2(12)
C3 C2 N2 110.3(11)
C28 C26 C017 106.4(11)
C28 C26 C27 109.4(10)
C25 C26 C28 115.5(9)
C25 C26 C017 107.4(11)
C25 C26 C27 110.1(11)
C27 C26 C017 107.6(11)
N7 C31 C32 119.8(11)
C30 C31 C32 131.0(12)
C30 C31 N7 108.5(11)
C41 C5 C7 107.6(11)
C41 C5 C6 110.4(12)
C8 C5 C41 110.5(10)
C8 C5 C7 108.5(11)
C8 C5 C6 110.7(11)
C6 C5 C7 109.0(12)
O3 C45 H45A 110.6
O3 C45 H45B 110.6
O3 C45 C44 105.7(13)
H45A C45 H45B 108.7
C44 C45 H45A 110.6
C44 C45 H45B 110.6
N3 C8 C5 121.9(11)
N3 C8 C9 110.1(12)
C9 C8 C5 127.7(12)
N6 C25 C24 108.2(11)
N6 C25 C26 122.9(11)
C24 C25 C26 127.9(11)
C4 C3 H3 126.6
C2 C3 C4 106.8(12)
C2 C3 H3 126.6
C10 C9 C8 106.7(13)
C10 C9 H9 126.6
C8 C9 H9 126.6
C34 C35 C37 118.7(12)
C34 C35 C36 120.7(13)
C37 C35 C36 120.6(12)
C40 C39 H39 119.1
C37 C39 C40 121.8(13)
C37 C39 H39 119.1
C26 C017 H01A 109.5
C26 C017 H01B 109.5
C26 C017 H01C 109.5
H01A C017 H01B 109.5
H01A C017 H01C 109.5
H01B C017 H01C 109.5
C33 C34 C35 121.8(13)
C33 C34 H34 119.1
C35 C34 H34 119.1
C31 C30 H30 126.5
C29 C30 C31 107.0(12)
C29 C30 H30 126.5
C28 C29 H29 125.8
C30 C29 C28 108.4(12)
C30 C29 H29 125.8
C35 C37 C38 122.3(12)
C39 C37 C35 119.2(12)
C39 C37 C38 118.4(12)
N3 C11 C12 119.5(11)
C10 C11 C12 131.6(12)
C10 C11 N3 108.6(12)
C13 C14 H14 119.4
C13 C14 C15 121.2(13)
C15 C14 H14 119.4
C20 C19 H19 120.0
C17 C19 C20 120.0(14)
C17 C19 H19 120.0
C5 C7 H7A 109.5
C5 C7 H7B 109.5
C5 C7 H7C 109.5
H7A C7 H7B 109.5
H7A C7 H7C 109.5
H7B C7 H7C 109.5
C19 C17 C15 120.8(13)
C19 C17 C18 117.8(15)
C15 C17 C18 121.4(13)
O3 C42 H42A 110.4
O3 C42 H42B 110.4
H42A C42 H42B 108.6
C43 C42 O3 106.5(13)
C43 C42 H42A 110.4
C43 C42 H42B 110.4
N6 C22 C21 121.2(12)
C23 C22 C21 128.7(12)
C23 C22 N6 109.5(11)
C35 C36 H36A 109.5
C35 C36 H36B 109.5
C35 C36 H36C 109.5
H36A C36 H36B 109.5
H36A C36 H36C 109.5
H36B C36 H36C 109.5
C26 C27 H27A 109.5
C26 C27 H27B 109.5
C26 C27 H27C 109.5
H27A C27 H27B 109.5
H27A C27 H27C 109.5
H27B C27 H27C 109.5
C14 C15 C16 118.2(16)
C17 C15 C14 118.7(13)
C17 C15 C16 123.1(15)
C37 C38 H38A 109.5
C37 C38 H38B 109.5
C37 C38 H38C 109.5
H38A C38 H38B 109.5
H38A C38 H38C 109.5
H38B C38 H38C 109.5
C17 C18 H18A 109.5
C17 C18 H18B 109.5
C17 C18 H18C 109.5
H18A C18 H18B 109.5
H18A C18 H18C 109.5
H18B C18 H18C 109.5
C5 C6 H6A 109.5
C5 C6 H6B 109.5
C5 C6 H6C 109.5
H6A C6 H6B 109.5
H6A C6 H6C 109.5
H6B C6 H6C 109.5
C15 C16 H16A 109.5
C15 C16 H16B 109.5
C15 C16 H16C 109.5
H16A C16 H16B 109.5
H16A C16 H16C 109.5
H16B C16 H16C 109.5
C45 C44 H44A 109.8
C45 C44 H44B 109.8
H44A C44 H44B 108.2
C43 C44 C45 109.6(15)
C43 C44 H44A 109.8
C43 C44 H44B 109.8
C42 C43 H43A 110.1
C42 C43 H43B 110.1
C44 C43 C42 108.1(15)
C44 C43 H43A 110.1
C44 C43 H43B 110.1
H43A C43 H43B 108.4

loop_
_geom_bond_atom_site_label_1
_geom_bond_atom_site_label_2
_geom_bond_distance
U1 N1 2.508(10)
U1 N4 2.519(10)
U1 O2 1.817(8)
U1 O1 1.783(10)
U1 O3 2.495(8)
U1 N2 2.422(9)
U1 N3 2.435(10)
Pb1 O2 2.530(8)
Pb1 N7 2.285(10)
Pb1 N8 2.700(10)
Pb1 N6 2.335(10)
C21 H21 0.9500
C21 N5 1.285(16)
C21 C22 1.451(17)
N1 C1 1.272(17)
N1 C40 1.421(15)
N4 C12 1.283(16)
N4 C13 1.440(17)
C32 H32 0.9500
C32 N8 1.266(16)
C32 C31 1.432(17)
C12 H12 0.9500
C12 C11 1.41(2)
N7 C28 1.348(15)
N7 C31 1.398(15)
N5 C20 1.428(14)
N8 C33 1.431(16)
O3 C45 1.436(17)
O3 C42 1.468(16)
C1 H1 0.9500
C1 C2 1.427(18)
N2 C41 1.358(15)
N2 C2 1.389(15)
C13 C20 1.393(19)
C13 C14 1.404(16)
N6 C25 1.360(15)
N6 C22 1.384(16)
C28 C26 1.510(17)
C28 C29 1.423(18)
N3 C8 1.339(16)
N3 C11 1.407(16)
C20 C19 1.423(19)
C33 C40 1.409(17)
C33 C34 1.376(17)
C24 H24 0.9500
C24 C23 1.377(19)
C24 C25 1.427(18)
C10 H10 0.9500
C10 C9 1.40(2)
C10 C11 1.391(18)
C41 C4 1.399(19)
C41 C5 1.515(18)
C40 C39 1.399(17)
C23 H23 0.9500
C23 C22 1.370(18)
C4 H4 0.9500
C4 C3 1.396(19)
C2 C3 1.382(19)
C26 C25 1.499(17)
C26 C017 1.527(18)
C26 C27 1.525(17)
C31 C30 1.386(18)
C5 C8 1.502(18)
C5 C7 1.550(19)
C5 C6 1.526(18)
C45 H45A 0.9900
C45 H45B 0.9900
C45 C44 1.464(17)
C8 C9 1.405(19)
C3 H3 0.9500
C9 H9 0.9500
C35 C34 1.406(18)
C35 C37 1.408(19)
C35 C36 1.504(19)
C39 H39 0.9500
C39 C37 1.396(17)
C017 H01A 0.9800
C017 H01B 0.9800
C017 H01C 0.9800
C34 H34 0.9500
C30 H30 0.9500
C30 C29 1.38(2)
C29 H29 0.9500
C37 C38 1.536(18)
C14 H14 0.9500
C14 C15 1.41(2)
C19 H19 0.9500
C19 C17 1.395(19)
C7 H7A 0.9800
C7 H7B 0.9800
C7 H7C 0.9800
C17 C15 1.40(2)
C17 C18 1.53(2)
C42 H42A 0.9900
C42 H42B 0.9900
C42 C43 1.462(17)
C36 H36A 0.9800
C36 H36B 0.9800
C36 H36C 0.9800
C27 H27A 0.9800
C27 H27B 0.9800
C27 H27C 0.9800
C15 C16 1.51(2)
C38 H38A 0.9800
C38 H38B 0.9800
C38 H38C 0.9800
C18 H18A 0.9800
C18 H18B 0.9800
C18 H18C 0.9800
C6 H6A 0.9800
C6 H6B 0.9800
C6 H6C 0.9800
C16 H16A 0.9800
C16 H16B 0.9800
C16 H16C 0.9800
C44 H44A 0.9900
C44 H44B 0.9900
C44 C43 1.39(3)
C43 H43A 0.9900
C43 H43B 0.9900

loop_
_diffrn_oxdiff_twin_id
_diffrn_oxdiff_twin_ratio
_diffrn_oxdiff_twin_reflns_isolated
_diffrn_oxdiff_twin_reflns_overlapped
1 0.6704 23414 49854
2 0.3296 23310 49853

loop_
_twin_individual_id
_twin_individual_mass_fraction_refined
1 0.7028(9)
2 0.2972(9)
